data_4080900
loop_
_publ_author_name
'L\"uning, Anna'
'Schur, Julia'
'Hamel, Laura'
'Ott, Ingo'
'Klein, Axel'

_publ_section_title
;
 Strong Cytotoxicity of Organometallic Platinum Complexes with Alkynyl
 Ligands
;
_journal_issue 13
_journal_name_full Organometallics
_journal_page_first 3662
_journal_paper_doi 10.1021/om400293u
_journal_volume 32
_journal_year 2013
_chemical_formula_sum 'C18 H22 Pt'
_chemical_formula_weight 433.45
_chemical_name_common '[(COD)Pt(Me)(CC(3Me)Ph)]'
_chemical_name_systematic ((3-Methylphenyl)ethynyl)(methyl)(1,5-cyclooctadiene)platinum(II)
_space_group_IT_number 14
_symmetry_cell_setting monoclinic
_symmetry_space_group_name_Hall '-P 2ybc'
_symmetry_space_group_name_H-M 'P 1 21/c 1'
_atom_sites_solution_hydrogens geom
_atom_sites_solution_primary direct
_atom_sites_solution_secondary difmap
_audit_creation_method SHELXL-97
_cell_angle_alpha 90.00
_cell_angle_beta 107.414(14)
_cell_angle_gamma 90.00
_cell_formula_units_Z 4
_cell_length_a 8.2036(16)
_cell_length_b 10.3681(14)
_cell_length_c 18.997(3)
_cell_measurement_temperature 293(2)
_cell_volume 1541.7(5)
_computing_cell_refinement 'X-AREA (STOE & Cie 2001)'
_computing_data_collection 'X-AREA (STOE & Cie 2001)'
_computing_data_reduction 'X-RED (STOE & Cie 2001)'
_computing_molecular_graphics 'Ortep-3 for Windows (Farrugia, 1997)'
_computing_publication_material 'WinGX publication routines (Farrugia, 1999)'
_computing_structure_refinement 'SHELXL-97 (Sheldrick, 1997)'
_computing_structure_solution 'SHELXS-97 (Sheldrick, 1990)'
_diffrn_ambient_temperature 293(2)
_diffrn_measured_fraction_theta_full 0.962
_diffrn_measured_fraction_theta_max 0.962
_diffrn_measurement_device_type STOE-IPDSI
_diffrn_measurement_method w-scan
_diffrn_radiation_monochromator graphite
_diffrn_radiation_source 'fine-focus sealed tube'
_diffrn_radiation_type MoK\a
_diffrn_radiation_wavelength 0.71073
_diffrn_reflns_av_R_equivalents 0.1056
_diffrn_reflns_av_sigmaI/netI 0.0887
_diffrn_reflns_limit_h_max 10
_diffrn_reflns_limit_h_min -10
_diffrn_reflns_limit_k_max 13
_diffrn_reflns_limit_k_min -12
_diffrn_reflns_limit_l_max 24
_diffrn_reflns_limit_l_min -22
_diffrn_reflns_number 16227
_diffrn_reflns_theta_full 27.29
_diffrn_reflns_theta_max 27.29
_diffrn_reflns_theta_min 2.25
_exptl_absorpt_coefficient_mu 9.086
_exptl_absorpt_correction_type psi-scan
_exptl_crystal_colour colourless
_exptl_crystal_density_diffrn 1.867
_exptl_crystal_density_method 'not measured'
_exptl_crystal_description prism
_exptl_crystal_F_000 832
_exptl_crystal_size_max 0.3
_exptl_crystal_size_mid 0.2
_exptl_crystal_size_min 0.2
_refine_diff_density_max 0.851
_refine_diff_density_min -2.298
_refine_diff_density_rms 0.152
_refine_ls_extinction_coef 0.00138(17)
_refine_ls_extinction_expression Fc^*^=kFc[1+0.001xFc^2^\l^3^/sin(2\q)]^-1/4^
_refine_ls_extinction_method SHELXL
_refine_ls_goodness_of_fit_ref 0.845
_refine_ls_hydrogen_treatment mixed
_refine_ls_matrix_type full
_refine_ls_number_parameters 175
_refine_ls_number_reflns 3336
_refine_ls_number_restraints 0
_refine_ls_restrained_S_all 0.845
_refine_ls_R_factor_all 0.0859
_refine_ls_R_factor_gt 0.0323
_refine_ls_shift/su_max 0.001
_refine_ls_shift/su_mean 0.000
_refine_ls_structure_factor_coef Fsqd
_refine_ls_weighting_details 'calc w=1/[\s^2^(Fo^2^)+(0.0228P)^2^+0.0000P] where P=(Fo^2^+2Fc^2^)/3'
_refine_ls_weighting_scheme calc
_refine_ls_wR_factor_gt 0.0582
_refine_ls_wR_factor_ref 0.0704
_reflns_number_gt 1737
_reflns_number_total 3336
_reflns_threshold_expression >2sigma(I)
_cod_data_source_file om400293u_si_002.cif
_cod_data_source_block X7
_cod_original_cell_volume 1541.7(4)
_cod_original_sg_symbol_H-M P21/c
_cod_database_code 4080900

loop_
_symmetry_equiv_pos_as_xyz
'x, y, z'
'-x, y+1/2, -z+1/2'
'-x, -y, -z'
'x, -y-1/2, z-1/2'

loop_
_atom_site_label
_atom_site_type_symbol
_atom_site_fract_x
_atom_site_fract_y
_atom_site_fract_z
_atom_site_U_iso_or_equiv
_atom_site_adp_type
_atom_site_occupancy
_atom_site_symmetry_multiplicity
_atom_site_calc_flag
_atom_site_refinement_flags
Pt1 Pt -0.00458(4) -0.44812(3) -0.312987(16) 0.05189(13) Uani 1 1 d .
C17 C -0.7525(11) 0.0495(9) -0.4627(5) 0.080(2) Uani 1 1 d .
H17A H -0.8205 0.0944 -0.5056 0.120 Uiso 1 1 calc R
H17B H -0.6521 0.0990 -0.4393 0.120 Uiso 1 1 calc R
H17C H -0.8178 0.0374 -0.4288 0.120 Uiso 1 1 calc R
C12 C -0.5533(10) -0.1408(8) -0.4427(4) 0.0564(19) Uani 1 1 d .
H12 H -0.4872 -0.0992 -0.4004 0.068 Uiso 1 1 calc R
C8 C 0.2192(18) -0.5644(13) -0.3997(7) 0.122(4) Uani 1 1 d .
H8A H 0.1470 -0.6226 -0.4357 0.146 Uiso 1 1 calc R
H8B H 0.3189 -0.5465 -0.4155 0.146 Uiso 1 1 calc R
C11 C -0.4999(10) -0.2601(7) -0.4604(4) 0.053(2) Uani 1 1 d .
C10 C -0.3429(11) -0.3163(9) -0.4137(5) 0.064(2) Uani 1 1 d .
C5 C 0.2403(11) -0.4880(10) -0.2277(5) 0.072(3) Uani 1 1 d .
H5 H 0.2304 -0.4987 -0.1779 0.086 Uiso 1 1 d R
C1 C 0.1250(12) -0.4421(11) -0.4029(5) 0.079(3) Uani 1 1 d .
H1 H 0.0462 -0.4221 -0.4517 0.095 Uiso 1 1 d R
C9 C -0.2159(11) -0.3631(8) -0.3745(5) 0.064(2) Uani 1 1 d .
C3 C 0.3477(13) -0.3228(11) -0.3012(5) 0.091(3) Uani 1 1 d .
H3A H 0.4348 -0.3540 -0.3220 0.109 Uiso 1 1 calc R
H3B H 0.3699 -0.2319 -0.2903 0.109 Uiso 1 1 calc R
C15 C -0.7490(11) -0.2669(9) -0.5661(5) 0.069(2) Uani 1 1 d .
H15 H -0.8159 -0.3096 -0.6078 0.082 Uiso 1 1 calc R
C4 C 0.3676(12) -0.3889(12) -0.2330(5) 0.098(4) Uani 1 1 d .
H4A H 0.3713 -0.3240 -0.1958 0.118 Uiso 1 1 calc R
H4B H 0.4787 -0.4304 -0.2194 0.118 Uiso 1 1 calc R
C6 C 0.1960(12) -0.5960(10) -0.2710(6) 0.081(3) Uani 1 1 d .
H6 H 0.1609 -0.6698 -0.2467 0.098 Uiso 1 1 d R
C13 C -0.7006(10) -0.0807(8) -0.4852(4) 0.055(2) Uani 1 1 d .
C2 C 0.1751(11) -0.3347(10) -0.3601(4) 0.066(2) Uani 1 1 d .
H2 H 0.1289 -0.2537 -0.3846 0.079 Uiso 1 1 d R
C7 C 0.2761(17) -0.6319(12) -0.3305(7) 0.119(5) Uani 1 1 d .
H7A H 0.3985 -0.6195 -0.3106 0.143 Uiso 1 1 calc R
H7B H 0.2569 -0.7233 -0.3406 0.143 Uiso 1 1 calc R
C16 C -0.6004(10) -0.3220(8) -0.5225(4) 0.059(2) Uani 1 1 d .
H16 H -0.5672 -0.4023 -0.5352 0.071 Uiso 1 1 calc R
C14 C -0.7981(11) -0.1468(10) -0.5470(5) 0.068(2) Uani 1 1 d .
H14 H -0.8987 -0.1099 -0.5765 0.082 Uiso 1 1 calc R
C18 C -0.1516(11) -0.5026(10) -0.2447(5) 0.077(3) Uani 1 1 d .
H18A H -0.0783 -0.5372 -0.1994 0.116 Uiso 1 1 calc R
H18B H -0.2331 -0.5669 -0.2692 0.116 Uiso 1 1 calc R
H18C H -0.2108 -0.4286 -0.2342 0.116 Uiso 1 1 calc R

loop_
_atom_site_aniso_label
_atom_site_aniso_U_11
_atom_site_aniso_U_22
_atom_site_aniso_U_33
_atom_site_aniso_U_23
_atom_site_aniso_U_13
_atom_site_aniso_U_12
Pt1 0.04277(16) 0.05809(19) 0.04953(17) -0.0005(2) 0.00578(11) 0.0075(2)
C17 0.063(5) 0.075(6) 0.103(7) 0.005(6) 0.029(5) 0.014(6)
C12 0.049(5) 0.063(5) 0.052(4) -0.005(4) 0.007(4) 0.003(4)
C8 0.146(12) 0.128(11) 0.103(9) -0.008(9) 0.057(8) 0.056(10)
C11 0.044(4) 0.060(5) 0.053(5) 0.005(4) 0.011(4) 0.005(4)
C10 0.053(6) 0.065(6) 0.068(5) 0.002(4) 0.009(5) 0.011(4)
C5 0.049(5) 0.104(8) 0.050(5) 0.029(5) -0.004(4) 0.013(5)
C1 0.089(7) 0.102(7) 0.057(5) 0.005(6) 0.037(5) 0.020(7)
C9 0.058(6) 0.064(6) 0.066(5) -0.011(5) 0.012(5) 0.008(5)
C3 0.067(7) 0.104(8) 0.090(7) 0.022(6) 0.006(6) -0.019(6)
C15 0.049(5) 0.088(7) 0.059(5) -0.012(5) 0.001(4) 0.001(5)
C4 0.055(6) 0.154(11) 0.070(6) 0.018(6) -0.005(5) -0.044(6)
C6 0.064(6) 0.086(7) 0.082(7) 0.032(5) 0.003(5) 0.040(5)
C13 0.041(4) 0.060(6) 0.062(5) 0.004(4) 0.012(4) 0.006(4)
C2 0.064(6) 0.082(6) 0.054(5) 0.018(5) 0.018(4) 0.004(5)
C7 0.118(10) 0.113(10) 0.127(10) 0.001(8) 0.038(9) 0.070(8)
C16 0.053(5) 0.065(5) 0.057(5) -0.003(4) 0.012(4) 0.008(4)
C14 0.045(5) 0.092(7) 0.060(5) 0.015(5) 0.006(4) 0.008(5)
C18 0.058(6) 0.107(8) 0.063(5) 0.004(5) 0.012(5) -0.012(5)

loop_
_atom_type_symbol
_atom_type_description
_atom_type_scat_dispersion_real
_atom_type_scat_dispersion_imag
_atom_type_scat_source
C C 0.0033 0.0016 'International Tables Vol C Tables 4.2.6.8 and 6.1.1.4'
H H 0.0000 0.0000 'International Tables Vol C Tables 4.2.6.8 and 6.1.1.4'
Pt Pt -1.7033 8.3905 'International Tables Vol C Tables 4.2.6.8 and 6.1.1.4'

loop_
_geom_angle_atom_site_label_1
_geom_angle_atom_site_label_2
_geom_angle_atom_site_label_3
_geom_angle
C9 Pt1 C18 85.5(4)
C9 Pt1 C5 163.2(4)
C18 Pt1 C5 93.5(3)
C9 Pt1 C6 160.6(4)
C18 Pt1 C6 95.4(4)
C5 Pt1 C6 36.1(3)
C9 Pt1 C1 93.9(3)
C18 Pt1 C1 163.8(4)
C5 Pt1 C1 91.7(3)
C6 Pt1 C1 79.9(4)
C9 Pt1 C2 95.4(3)
C18 Pt1 C2 161.1(4)
C5 Pt1 C2 80.3(3)
C6 Pt1 C2 90.0(4)
C1 Pt1 C2 35.1(3)
C13 C17 H17A 109.5
C13 C17 H17B 109.5
H17A C17 H17B 109.5
C13 C17 H17C 109.5
H17A C17 H17C 109.5
H17B C17 H17C 109.5
C13 C12 C11 122.9(7)
C13 C12 H12 118.5
C11 C12 H12 118.5
C7 C8 C1 118.6(9)
C7 C8 H8A 107.7
C1 C8 H8A 107.7
C7 C8 H8B 107.7
C1 C8 H8B 107.7
H8A C8 H8B 107.1
C16 C11 C12 118.1(7)
C16 C11 C10 122.1(7)
C12 C11 C10 119.8(7)
C9 C10 C11 178.7(10)
C6 C5 C4 125.9(10)
C6 C5 Pt1 72.2(5)
C4 C5 Pt1 108.8(6)
C6 C5 H5 113.7
C4 C5 H5 114.0
Pt1 C5 H5 114.2
C2 C1 C8 127.8(10)
C2 C1 Pt1 72.5(5)
C8 C1 Pt1 107.6(7)
C2 C1 H1 112.7
C8 C1 H1 114.2
Pt1 C1 H1 113.1
C10 C9 Pt1 177.1(8)
C4 C3 C2 117.1(8)
C4 C3 H3A 108.0
C2 C3 H3A 108.0
C4 C3 H3B 108.0
C2 C3 H3B 108.0
H3A C3 H3B 107.3
C16 C15 C14 119.3(8)
C16 C15 H15 120.3
C14 C15 H15 120.3
C3 C4 C5 120.0(8)
C3 C4 H4A 107.3
C5 C4 H4A 107.3
C3 C4 H4B 107.3
C5 C4 H4B 107.3
H4A C4 H4B 106.9
C5 C6 C7 123.5(10)
C5 C6 Pt1 71.7(5)
C7 C6 Pt1 110.0(6)
C5 C6 H6 114.7
C7 C6 H6 114.4
Pt1 C6 H6 114.7
C12 C13 C14 116.9(7)
C12 C13 C17 120.4(7)
C14 C13 C17 122.7(7)
C1 C2 C3 123.4(9)
C1 C2 Pt1 72.4(5)
C3 C2 Pt1 108.8(5)
C1 C2 H2 114.2
C3 C2 H2 114.9
Pt1 C2 H2 115.3
C8 C7 C6 117.9(8)
C8 C7 H7A 107.8
C6 C7 H7A 107.8
C8 C7 H7B 107.8
C6 C7 H7B 107.8
H7A C7 H7B 107.2
C15 C16 C11 121.1(8)
C15 C16 H16 119.5
C11 C16 H16 119.5
C13 C14 C15 121.6(8)
C13 C14 H14 119.2
C15 C14 H14 119.2
Pt1 C18 H18A 109.5
Pt1 C18 H18B 109.5
H18A C18 H18B 109.5
Pt1 C18 H18C 109.5
H18A C18 H18C 109.5
H18B C18 H18C 109.5

loop_
_geom_bond_atom_site_label_1
_geom_bond_atom_site_label_2
_geom_bond_distance
Pt1 C9 1.984(9)
Pt1 C18 2.096(8)
Pt1 C5 2.210(8)
Pt1 C6 2.216(8)
Pt1 C1 2.267(7)
Pt1 C2 2.269(8)
C17 C13 1.515(11)
C17 H17A 0.9600
C17 H17B 0.9600
C17 H17C 0.9600
C12 C13 1.384(10)
C12 C11 1.387(10)
C12 H12 0.9300
C8 C7 1.438(14)
C8 C1 1.476(14)
C8 H8A 0.9700
C8 H8B 0.9700
C11 C16 1.379(10)
C11 C10 1.450(11)
C10 C9 1.188(11)
C5 C6 1.372(13)
C5 C4 1.490(13)
C5 H5 0.9800
C1 C2 1.368(12)
C1 H1 0.9801
C3 C4 1.430(12)
C3 C2 1.524(12)
C3 H3A 0.9700
C3 H3B 0.9700
C15 C16 1.376(11)
C15 C14 1.389(12)
C15 H15 0.9300
C4 H4A 0.9700
C4 H4B 0.9700
C6 C7 1.515(14)
C6 H6 0.9800
C13 C14 1.388(11)
C2 H2 0.9800
C7 H7A 0.9700
C7 H7B 0.9700
C16 H16 0.9300
C14 H14 0.9300
C18 H18A 0.9600
C18 H18B 0.9600
C18 H18C 0.9600

loop_
_geom_torsion_atom_site_label_1
_geom_torsion_atom_site_label_2
_geom_torsion_atom_site_label_3
_geom_torsion_atom_site_label_4
_geom_torsion
C13 C12 C11 C16 -1.2(12)
C13 C12 C11 C10 179.2(8)
C16 C11 C10 C9 -98(45)
C12 C11 C10 C9 81(45)
C9 Pt1 C5 C6 -179.7(11)
C18 Pt1 C5 C6 94.3(6)
C1 Pt1 C5 C6 -70.3(6)
C2 Pt1 C5 C6 -103.7(6)
C9 Pt1 C5 C4 -56.9(15)
C18 Pt1 C5 C4 -142.9(8)
C6 Pt1 C5 C4 122.8(10)
C1 Pt1 C5 C4 52.5(8)
C2 Pt1 C5 C4 19.2(8)
C7 C8 C1 C2 54.9(19)
C7 C8 C1 Pt1 -26.3(16)
C9 Pt1 C1 C2 93.8(6)
C18 Pt1 C1 C2 -179.0(11)
C5 Pt1 C1 C2 -70.4(6)
C6 Pt1 C1 C2 -104.7(6)
C9 Pt1 C1 C8 -141.1(9)
C18 Pt1 C1 C8 -53.9(17)
C5 Pt1 C1 C8 54.7(9)
C6 Pt1 C1 C8 20.4(9)
C2 Pt1 C1 C8 125.1(11)
C11 C10 C9 Pt1 110(44)
C18 Pt1 C9 C10 -111(18)
C5 Pt1 C9 C10 162(17)
C6 Pt1 C9 C10 -18(18)
C1 Pt1 C9 C10 53(18)
C2 Pt1 C9 C10 88(18)
C2 C3 C4 C5 13.8(17)
C6 C5 C4 C3 57.0(16)
Pt1 C5 C4 C3 -24.3(14)
C4 C5 C6 C7 1.6(14)
Pt1 C5 C6 C7 102.3(8)
C4 C5 C6 Pt1 -100.7(9)
C9 Pt1 C6 C5 179.8(9)
C18 Pt1 C6 C5 -88.6(6)
C1 Pt1 C6 C5 107.1(6)
C2 Pt1 C6 C5 73.3(6)
C9 Pt1 C6 C7 59.9(15)
C18 Pt1 C6 C7 151.5(8)
C5 Pt1 C6 C7 -119.9(11)
C1 Pt1 C6 C7 -12.8(8)
C2 Pt1 C6 C7 -46.6(8)
C11 C12 C13 C14 1.4(12)
C11 C12 C13 C17 179.7(8)
C8 C1 C2 C3 2.2(15)
Pt1 C1 C2 C3 101.3(8)
C8 C1 C2 Pt1 -99.1(10)
C4 C3 C2 C1 -76.7(13)
C4 C3 C2 Pt1 4.1(13)
C9 Pt1 C2 C1 -89.1(6)
C18 Pt1 C2 C1 179.1(9)
C5 Pt1 C2 C1 107.2(6)
C6 Pt1 C2 C1 72.3(6)
C9 Pt1 C2 C3 150.7(7)
C18 Pt1 C2 C3 59.0(14)
C5 Pt1 C2 C3 -12.9(7)
C6 Pt1 C2 C3 -47.9(8)
C1 Pt1 C2 C3 -120.2(10)
C1 C8 C7 C6 17(2)
C5 C6 C7 C8 -78.0(15)
Pt1 C6 C7 C8 2.8(15)
C14 C15 C16 C11 0.1(13)
C12 C11 C16 C15 0.4(12)
C10 C11 C16 C15 -180.0(8)
C12 C13 C14 C15 -0.9(12)
C17 C13 C14 C15 -179.1(8)
C16 C15 C14 C13 0.2(14)
